data_7241222
loop_
_publ_author_name
'Liu, Hou-Ting'
'Li, Rong-Yun'
'Lu, Jing'
'Liu, Zhiliang'
'Wang, Suna'
'Tian, Haiquan'

_publ_section_title
;
 Proton conduction studies on four porous and nonporous coordination
 polymers with different acidity and water uptake
;
_journal_name_full CrystEngComm
_journal_paper_doi 10.1039/D0CE01197E
_journal_year 2020
_chemical_formula_sum 'C31 H30 N2 Ni O12'
_chemical_formula_weight 681.28
_space_group_crystal_system triclinic
_space_group_IT_number 2
_space_group_name_Hall '-P 1'
_space_group_name_H-M_alt 'P -1'
_atom_sites_solution_hydrogens mixed
_audit_creation_method SHELXL-2018/3
_audit_update_record
;
2020-09-10 deposited with the CCDC.	2020-09-10 downloaded from the CCDC.
;
_cell_angle_alpha 102.597(8)
_cell_angle_beta 95.828(8)
_cell_angle_gamma 94.332(8)
_cell_formula_units_Z 2
_cell_length_a 8.3958(8)
_cell_length_b 12.1818(11)
_cell_length_c 15.1802(14)
_cell_measurement_reflns_used 1710
_cell_measurement_temperature 293(2)
_cell_measurement_theta_max 71.1430
_cell_measurement_theta_min 3.0110
_cell_volume 1499.7(2)
_computing_cell_refinement 'CrysAlisPro 1.171.39.35c (Rigaku OD, 2017)'
_computing_data_collection 'CrysAlisPro 1.171.39.35c (Rigaku OD, 2017)'
_computing_data_reduction 'CrysAlisPro 1.171.39.35c (Rigaku OD, 2017)'
_computing_structure_refinement 'SHELXL-2018/3 (Sheldrick, 2018)'
_computing_structure_solution 'SHELXL-2018/3 (Sheldrick, 2018)'
_diffrn_ambient_temperature 293(2)
_diffrn_measured_fraction_theta_full 0.992
_diffrn_measured_fraction_theta_max 0.992
_diffrn_measurement_device_type 'Xcalibur, Eos, Gemini'
_diffrn_radiation_type CuK\a
_diffrn_radiation_wavelength 1.54184
_diffrn_reflns_av_R_equivalents 0.1307
_diffrn_reflns_av_unetI/netI 0.1930
_diffrn_reflns_Laue_measured_fraction_full 0.992
_diffrn_reflns_Laue_measured_fraction_max 0.992
_diffrn_reflns_limit_h_max 10
_diffrn_reflns_limit_h_min -9
_diffrn_reflns_limit_k_max 14
_diffrn_reflns_limit_k_min -13
_diffrn_reflns_limit_l_max 11
_diffrn_reflns_limit_l_min -18
_diffrn_reflns_number 9352
_diffrn_reflns_point_group_measured_fraction_full 0.992
_diffrn_reflns_point_group_measured_fraction_max 0.992
_diffrn_reflns_theta_full 67.233
_diffrn_reflns_theta_max 67.233
_diffrn_reflns_theta_min 3.737
_diffrn_source 'fine-focus sealed X-ray tube'
_exptl_absorpt_coefficient_mu 1.542
_exptl_absorpt_correction_T_max 1.00000
_exptl_absorpt_correction_T_min 0.75349
_exptl_absorpt_correction_type multi-scan
_exptl_absorpt_process_details sadabs
_exptl_crystal_colour green
_exptl_crystal_density_diffrn 1.509
_exptl_crystal_description block
_exptl_crystal_F_000 708
_exptl_crystal_size_max 0.120
_exptl_crystal_size_mid 0.110
_exptl_crystal_size_min 0.110
_refine_diff_density_max 0.751
_refine_diff_density_min -0.593
_refine_diff_density_rms 0.100
_refine_ls_extinction_method none
_refine_ls_goodness_of_fit_ref 0.876
_refine_ls_hydrogen_treatment constr
_refine_ls_matrix_type full
_refine_ls_number_parameters 418
_refine_ls_number_reflns 5328
_refine_ls_number_restraints 1110
_refine_ls_restrained_S_all 0.805
_refine_ls_R_factor_all 0.1395
_refine_ls_R_factor_gt 0.0721
_refine_ls_shift/su_max 0.000
_refine_ls_shift/su_mean 0.000
_refine_ls_structure_factor_coef Fsqd
_refine_ls_weighting_details 'w=1/[\s^2^(Fo^2^)+(0.0761P)^2^+1.8635P] where P=(Fo^2^+2Fc^2^)/3'
_refine_ls_weighting_scheme calc
_refine_ls_wR_factor_gt 0.1714
_refine_ls_wR_factor_ref 0.2108
_reflns_Friedel_coverage 0.000
_reflns_number_gt 3137
_reflns_number_total 5328
_reflns_threshold_expression 'I > 2\s(I)'
_cod_data_source_file d0ce01197e2.cif
_cod_data_source_block exp_9169
_cod_database_code 7241222
_shelx_shelxl_version_number 2018/3
_shelx_space_group_comment
;
The symmetry employed for this shelxl refinement is uniquely defined
by the following loop, which should always be used as a source of
symmetry information in preference to the above space-group names.
They are only intended as comments.
;
_shelx_estimated_absorpt_t_min 0.837
_shelx_estimated_absorpt_t_max 0.849

loop_
_space_group_symop_operation_xyz
'x, y, z'
'-x, -y, -z'

loop_
_atom_site_label
_atom_site_type_symbol
_atom_site_fract_x
_atom_site_fract_y
_atom_site_fract_z
_atom_site_U_iso_or_equiv
_atom_site_adp_type
_atom_site_occupancy
_atom_site_site_symmetry_order
_atom_site_calc_flag
_atom_site_refinement_flags_posn
_atom_site_refinement_flags_adp
_atom_site_refinement_flags_occupancy
_atom_site_disorder_assembly
_atom_site_disorder_group
Ni1 Ni 1.500000 0.500000 0.500000 0.0195(3) Uani 1 2 d S U P . .
Ni2 Ni 0.500000 0.000000 0.000000 0.0179(3) Uani 1 2 d S U P . .
N1 N 1.2967(6) 0.4098(4) 0.4232(3) 0.0245(10) Uani 1 1 d . U . . .
N2 N 0.6562(6) 0.0740(4) 0.1218(3) 0.0236(10) Uani 1 1 d . U . . .
O1 O 1.5884(6) 0.0910(4) 0.7694(3) 0.0451(12) Uani 1 1 d . U . . .
H1 H 1.583550 0.062491 0.813381 0.068 Uiso 1 1 calc R U . . .
O2 O 1.6781(8) -0.0714(4) 0.7105(4) 0.0681(18) Uani 1 1 d . U . . .
O3 O 1.7913(6) -0.0265(4) 0.3943(3) 0.0440(11) Uani 1 1 d . U . . .
O4 O 1.5066(5) 0.3793(3) 0.5830(2) 0.0248(8) Uani 1 1 d . U . . .
O5 O 1.6269(5) 0.3600(3) 0.4598(2) 0.0259(8) Uani 1 1 d . U . . .
O7 O 0.3119(4) -0.0247(3) 0.0754(2) 0.0244(8) Uani 1 1 d . U . . .
H7B H 0.228550 -0.055647 0.039401 0.029 Uiso 1 1 d R U . . .
H7D H 0.292340 0.038843 0.106301 0.037 Uiso 1 1 d R U . . .
O8 O 0.4420(4) 0.1558(3) -0.0107(2) 0.0220(8) Uani 1 1 d . U . . .
O9 O 0.2304(5) 0.1795(3) 0.0664(3) 0.0277(9) Uani 1 1 d . U . . .
O10 O 0.1652(5) 0.5995(3) 0.0735(3) 0.0342(10) Uani 1 1 d . U . . .
O11 O 0.4571(6) 0.3735(4) -0.2477(3) 0.0451(12) Uani 1 1 d . U . . .
H11 H 0.484062 0.388520 -0.294505 0.068 Uiso 1 1 calc R U . . .
O12 O 0.4152(8) 0.5531(4) -0.2165(4) 0.0638(17) Uani 1 1 d . U . . .
O13 O 0.0980(6) 0.7966(4) 0.9941(4) 0.0518(14) Uani 1 1 d . . . . .
H13C H -0.001399 0.798521 0.977618 0.062 Uiso 1 1 d R U . . .
H13D H 0.108741 0.738621 1.015989 0.062 Uiso 1 1 d R U . . .
C1 C 1.6414(9) 0.0193(5) 0.7032(4) 0.0359(14) Uani 1 1 d . U . . .
C2 C 1.6546(8) 0.0628(5) 0.6194(4) 0.0289(12) Uani 1 1 d . U . . .
C3 C 1.7159(8) -0.0068(5) 0.5480(4) 0.0314(13) Uani 1 1 d . U . . .
H3 H 1.744768 -0.077633 0.552957 0.038 Uiso 1 1 calc R U . . .
C4 C 1.7333(8) 0.0314(5) 0.4688(4) 0.0301(12) Uani 1 1 d . U . . .
C5 C 1.8443(8) -0.1354(5) 0.3932(4) 0.0353(14) Uani 1 1 d . U . . .
H5A H 1.756057 -0.188597 0.398944 0.042 Uiso 1 1 calc R U . . .
H5B H 1.929419 -0.131320 0.442428 0.042 Uiso 1 1 calc R U . . .
C6 C 1.9051(8) -0.1699(5) 0.3025(4) 0.0353(14) Uani 1 1 d . U . . .
H6A H 1.985229 -0.110799 0.297008 0.042 Uiso 1 1 calc R U . . .
H6B H 1.816326 -0.173943 0.255336 0.042 Uiso 1 1 calc R U . . .
C7 C 1.6912(7) 0.1384(5) 0.4636(4) 0.0292(12) Uani 1 1 d . U . . .
H7A H 1.703724 0.164134 0.411138 0.035 Uiso 1 1 calc R U . . .
C8 C 1.6310(7) 0.2069(4) 0.5352(4) 0.0240(11) Uani 1 1 d . U . . .
C9 C 1.6112(7) 0.1689(4) 0.6143(4) 0.0259(11) Uani 1 1 d . U . . .
H9 H 1.569678 0.214053 0.662521 0.031 Uiso 1 1 calc R U . . .
C10 C 1.5873(6) 0.3210(4) 0.5257(3) 0.0210(11) Uani 1 1 d . U . . .
C11 C 1.3088(7) 0.3574(5) 0.3370(4) 0.0294(12) Uani 1 1 d . U . . .
H11A H 1.406320 0.366439 0.314087 0.035 Uiso 1 1 calc R U . . .
C12 C 1.1538(8) 0.3977(5) 0.4532(4) 0.0362(14) Uani 1 1 d . U . . .
H12 H 1.143408 0.434572 0.512489 0.043 Uiso 1 1 calc R U . . .
C13 C 1.0203(8) 0.3333(5) 0.4010(4) 0.0354(14) Uani 1 1 d . U . . .
H13 H 0.922702 0.328059 0.424576 0.042 Uiso 1 1 calc R U . . .
C14 C 1.0351(7) 0.2765(4) 0.3123(4) 0.0251(11) Uani 1 1 d . U . . .
C15 C 1.1811(7) 0.2901(5) 0.2810(4) 0.0296(12) Uani 1 1 d . U . . .
H15 H 1.194578 0.254143 0.222003 0.036 Uiso 1 1 calc R U . . .
C16 C 0.9014(7) 0.2023(5) 0.2523(4) 0.0256(11) Uani 1 1 d . U . . .
C17 C 0.9276(8) 0.1005(5) 0.1963(4) 0.0304(12) Uani 1 1 d . U . . .
H17 H 1.027928 0.073316 0.200998 0.036 Uiso 1 1 calc R U . . .
C18 C 0.8043(7) 0.0398(4) 0.1335(4) 0.0287(12) Uani 1 1 d . U . . .
H18 H 0.824444 -0.028531 0.097316 0.034 Uiso 1 1 calc R U . . .
C19 C 0.7458(7) 0.2347(5) 0.2447(4) 0.0295(12) Uani 1 1 d . U . . .
H19 H 0.719922 0.299589 0.283326 0.035 Uiso 1 1 calc R U . . .
C20 C 0.6297(7) 0.1687(5) 0.1784(4) 0.0279(12) Uani 1 1 d . U . . .
H20 H 0.527112 0.192391 0.173555 0.034 Uiso 1 1 calc R U . . .
C21 C 0.3308(7) 0.2109(4) 0.0189(3) 0.0205(11) Uani 1 1 d . U . . .
C22 C 0.3776(7) 0.3414(4) -0.0850(3) 0.0225(11) Uani 1 1 d . U . . .
H22 H 0.428117 0.285503 -0.120512 0.027 Uiso 1 1 calc R U . . .
C23 C 0.3186(7) 0.3238(4) -0.0066(3) 0.0209(11) Uani 1 1 d . U . . .
C24 C 0.3606(7) 0.4441(5) -0.1100(4) 0.0248(11) Uani 1 1 d . U . . .
C25 C 0.4120(8) 0.4639(5) -0.1962(4) 0.0316(13) Uani 1 1 d . U . . .
C26 C 0.2900(7) 0.5275(4) -0.0545(4) 0.0270(12) Uani 1 1 d . U . . .
H26 H 0.280649 0.596296 -0.070656 0.032 Uiso 1 1 calc R U . . .
C27 C 0.2438(7) 0.4073(4) 0.0478(4) 0.0244(11) Uani 1 1 d . U . . .
H27 H 0.201552 0.393876 0.099262 0.029 Uiso 1 1 calc R U . . .
C28 C 0.2331(7) 0.5109(4) 0.0242(4) 0.0256(11) Uani 1 1 d . U . . .
C29 C 0.1138(8) 0.5924(5) 0.1590(4) 0.0317(13) Uani 1 1 d . U . . .
H29A H 0.203360 0.581589 0.200866 0.038 Uiso 1 1 calc R U . . .
H29B H 0.030916 0.530005 0.151584 0.038 Uiso 1 1 calc R U . . .
C30 C 0.0485(8) 0.7035(5) 0.1937(4) 0.0347(14) Uani 1 1 d . U . . .
H30A H -0.035155 0.713815 0.148044 0.042 Uiso 1 1 calc R U . . .
H30B H 0.134313 0.763611 0.199698 0.042 Uiso 1 1 calc R U . . .
C31 C -0.0206(8) 0.7177(5) 0.2841(4) 0.0334(14) Uani 1 1 d . U . . .
H31A H 0.063907 0.717352 0.332547 0.040 Uiso 1 1 calc R U . . .
H31B H -0.102014 0.655739 0.281357 0.040 Uiso 1 1 calc R U . . .

loop_
_atom_site_aniso_label
_atom_site_aniso_U_11
_atom_site_aniso_U_22
_atom_site_aniso_U_33
_atom_site_aniso_U_23
_atom_site_aniso_U_13
_atom_site_aniso_U_12
Ni1 0.0214(7) 0.0200(6) 0.0178(6) 0.0044(5) 0.0065(5) 0.0010(5)
Ni2 0.0198(7) 0.0202(6) 0.0155(6) 0.0056(5) 0.0071(5) 0.0021(5)
N1 0.023(2) 0.027(2) 0.023(2) 0.0045(18) 0.0074(18) 0.0025(18)
N2 0.025(2) 0.028(2) 0.019(2) 0.0076(17) 0.0027(18) 0.0014(18)
O1 0.076(4) 0.043(2) 0.027(2) 0.0182(19) 0.023(2) 0.019(2)
O2 0.126(5) 0.044(3) 0.051(3) 0.028(2) 0.031(3) 0.037(3)
O3 0.067(3) 0.037(2) 0.036(2) 0.0085(18) 0.029(2) 0.021(2)
O4 0.033(2) 0.0267(18) 0.0198(17) 0.0087(14) 0.0147(16) 0.0082(16)
O5 0.033(2) 0.0239(17) 0.0229(18) 0.0053(14) 0.0132(16) 0.0037(16)
O7 0.020(2) 0.0312(19) 0.0244(18) 0.0092(15) 0.0074(16) 0.0004(15)
O8 0.022(2) 0.0200(16) 0.0288(18) 0.0093(14) 0.0137(16) 0.0054(14)
O9 0.028(2) 0.0312(19) 0.032(2) 0.0150(16) 0.0204(17) 0.0079(16)
O10 0.046(3) 0.0277(19) 0.036(2) 0.0096(17) 0.0293(19) 0.0146(18)
O11 0.078(4) 0.039(2) 0.031(2) 0.0150(19) 0.036(2) 0.024(2)
O12 0.117(5) 0.046(3) 0.051(3) 0.030(2) 0.052(3) 0.032(3)
O13 0.038(3) 0.050(3) 0.075(4) 0.037(3) 0.000(3) -0.008(2)
C1 0.053(4) 0.032(3) 0.026(3) 0.012(2) 0.010(3) 0.003(3)
C2 0.037(3) 0.029(3) 0.025(3) 0.008(2) 0.012(2) 0.005(2)
C3 0.038(3) 0.028(3) 0.031(3) 0.007(2) 0.013(2) 0.010(2)
C4 0.035(3) 0.030(3) 0.029(3) 0.006(2) 0.016(2) 0.008(2)
C5 0.037(4) 0.034(3) 0.038(3) 0.006(2) 0.020(3) 0.011(3)
C6 0.034(4) 0.036(3) 0.039(3) 0.005(3) 0.024(3) 0.014(3)
C7 0.035(3) 0.032(3) 0.024(2) 0.007(2) 0.013(2) 0.005(2)
C8 0.028(3) 0.025(2) 0.021(2) 0.008(2) 0.011(2) 0.002(2)
C9 0.030(3) 0.029(2) 0.021(2) 0.007(2) 0.011(2) 0.005(2)
C10 0.017(3) 0.027(2) 0.019(2) 0.0033(19) 0.009(2) -0.002(2)
C11 0.024(3) 0.039(3) 0.025(3) 0.005(2) 0.011(2) 0.000(2)
C12 0.036(3) 0.044(3) 0.022(3) -0.006(2) 0.010(2) -0.002(3)
C13 0.024(3) 0.047(3) 0.032(3) -0.001(2) 0.013(2) -0.001(3)
C14 0.028(3) 0.025(2) 0.023(2) 0.006(2) 0.006(2) 0.003(2)
C15 0.032(3) 0.038(3) 0.017(2) 0.003(2) 0.008(2) -0.001(2)
C16 0.027(3) 0.032(3) 0.020(2) 0.008(2) 0.004(2) 0.004(2)
C17 0.031(3) 0.033(3) 0.029(3) 0.007(2) 0.007(2) 0.006(2)
C18 0.035(3) 0.024(2) 0.025(3) 0.002(2) 0.004(2) 0.004(2)
C19 0.032(3) 0.035(3) 0.020(2) 0.002(2) 0.007(2) 0.002(2)
C20 0.020(3) 0.039(3) 0.024(2) 0.004(2) 0.006(2) 0.001(2)
C21 0.023(3) 0.022(2) 0.019(2) 0.0066(19) 0.006(2) 0.003(2)
C22 0.025(3) 0.026(2) 0.019(2) 0.0027(19) 0.011(2) 0.005(2)
C23 0.023(3) 0.021(2) 0.021(2) 0.0072(19) 0.008(2) 0.001(2)
C24 0.026(3) 0.028(2) 0.024(2) 0.009(2) 0.015(2) 0.003(2)
C25 0.040(4) 0.033(3) 0.027(3) 0.011(2) 0.018(3) 0.009(2)
C26 0.031(3) 0.026(2) 0.028(3) 0.008(2) 0.012(2) 0.010(2)
C27 0.028(3) 0.028(2) 0.022(2) 0.010(2) 0.017(2) 0.004(2)
C28 0.032(3) 0.024(2) 0.023(2) 0.004(2) 0.014(2) 0.007(2)
C29 0.036(3) 0.033(3) 0.029(3) 0.004(2) 0.019(3) 0.012(2)
C30 0.042(4) 0.033(3) 0.031(3) 0.002(2) 0.022(3) 0.011(3)
C31 0.033(4) 0.036(3) 0.032(3) -0.001(2) 0.018(3) 0.010(3)

loop_
_atom_type_symbol
_atom_type_description
_atom_type_scat_dispersion_real
_atom_type_scat_dispersion_imag
_atom_type_scat_source
C C 0.0181 0.0091 'International Tables Vol C Tables 4.2.6.8 and 6.1.1.4'
H H 0.0000 0.0000 'International Tables Vol C Tables 4.2.6.8 and 6.1.1.4'
N N 0.0311 0.0180 'International Tables Vol C Tables 4.2.6.8 and 6.1.1.4'
Ni Ni -3.0029 0.5091 'International Tables Vol C Tables 4.2.6.8 and 6.1.1.4'
O O 0.0492 0.0322 'International Tables Vol C Tables 4.2.6.8 and 6.1.1.4'

loop_
_geom_angle_atom_site_label_1
_geom_angle_atom_site_label_2
_geom_angle_atom_site_label_3
_geom_angle
_geom_angle_site_symmetry_1
_geom_angle_site_symmetry_3
_geom_angle_publ_flag
N1 Ni1 N1 180.0 2_866 . ?
N1 Ni1 O5 88.97(16) 2_866 2_866 ?
N1 Ni1 O5 91.03(16) . 2_866 ?
N1 Ni1 O5 91.03(16) 2_866 . ?
N1 Ni1 O5 88.97(16) . . ?
O5 Ni1 O5 180.00(12) 2_866 . ?
N1 Ni1 O4 89.74(16) 2_866 2_866 ?
N1 Ni1 O4 90.26(16) . 2_866 ?
O5 Ni1 O4 62.49(14) 2_866 2_866 ?
O5 Ni1 O4 117.51(14) . 2_866 ?
N1 Ni1 O4 90.26(16) 2_866 . ?
N1 Ni1 O4 89.74(16) . . ?
O5 Ni1 O4 117.51(14) 2_866 . ?
O5 Ni1 O4 62.49(14) . . ?
O4 Ni1 O4 180.0(2) 2_866 . ?
N1 Ni1 C10 88.13(17) 2_866 2_866 ?
N1 Ni1 C10 91.87(17) . 2_866 ?
O5 Ni1 C10 30.97(16) 2_866 2_866 ?
O5 Ni1 C10 149.03(16) . 2_866 ?
O4 Ni1 C10 31.56(15) 2_866 2_866 ?
O4 Ni1 C10 148.44(15) . 2_866 ?
O8 Ni2 O8 180.0 . 2_655 ?
O8 Ni2 O7 86.93(14) . 2_655 ?
O8 Ni2 O7 93.07(14) 2_655 2_655 ?
O8 Ni2 O7 93.07(14) . . ?
O8 Ni2 O7 86.93(14) 2_655 . ?
O7 Ni2 O7 180.0 2_655 . ?
O8 Ni2 N2 89.97(15) . 2_655 ?
O8 Ni2 N2 90.03(15) 2_655 2_655 ?
O7 Ni2 N2 90.64(16) 2_655 2_655 ?
O7 Ni2 N2 89.36(16) . 2_655 ?
O8 Ni2 N2 90.03(15) . . ?
O8 Ni2 N2 89.97(15) 2_655 . ?
O7 Ni2 N2 89.36(16) 2_655 . ?
O7 Ni2 N2 90.64(16) . . ?
N2 Ni2 N2 180.0 2_655 . ?
C12 N1 C11 117.4(5) . . ?
C12 N1 Ni1 124.8(4) . . ?
C11 N1 Ni1 117.8(4) . . ?
C20 N2 C18 116.2(5) . . ?
C20 N2 Ni2 122.8(4) . . ?
C18 N2 Ni2 119.5(4) . . ?
C1 O1 H1 109.5 . . ?
C4 O3 C5 120.0(5) . . ?
C10 O4 Ni1 87.8(3) . . ?
C10 O5 Ni1 90.4(3) . . ?
Ni2 O7 H7B 109.2 . . ?
Ni2 O7 H7D 109.2 . . ?
H7B O7 H7D 109.6 . . ?
C21 O8 Ni2 130.6(3) . . ?
C28 O10 C29 119.8(4) . . ?
C25 O11 H11 109.5 . . ?
H13C O13 H13D 108.6 . . ?
O2 C1 O1 122.9(6) . . ?
O2 C1 C2 123.2(6) . . ?
O1 C1 C2 113.9(5) . . ?
C3 C2 C9 121.9(5) . . ?
C3 C2 C1 116.9(5) . . ?
C9 C2 C1 121.1(5) . . ?
C2 C3 C4 118.9(5) . . ?
C2 C3 H3 120.6 . . ?
C4 C3 H3 120.6 . . ?
O3 C4 C7 115.0(5) . . ?
O3 C4 C3 125.5(5) . . ?
C7 C4 C3 119.4(5) . . ?
O3 C5 C6 104.4(5) . . ?
O3 C5 H5A 110.9 . . ?
C6 C5 H5A 110.9 . . ?
O3 C5 H5B 110.9 . . ?
C6 C5 H5B 110.9 . . ?
H5A C5 H5B 108.9 . . ?
C5 C6 C31 116.2(5) . 1_745 ?
C5 C6 H6A 108.2 . . ?
C31 C6 H6A 108.2 1_745 . ?
C5 C6 H6B 108.2 . . ?
C31 C6 H6B 108.2 1_745 . ?
H6A C6 H6B 107.4 . . ?
C8 C7 C4 121.1(5) . . ?
C8 C7 H7A 119.5 . . ?
C4 C7 H7A 119.5 . . ?
C7 C8 C9 120.0(5) . . ?
C7 C8 C10 118.7(5) . . ?
C9 C8 C10 121.3(5) . . ?
C2 C9 C8 118.7(5) . . ?
C2 C9 H9 120.7 . . ?
C8 C9 H9 120.7 . . ?
O5 C10 O4 119.1(5) . . ?
O5 C10 C8 120.1(5) . . ?
O4 C10 C8 120.7(5) . . ?
N1 C11 C15 122.3(6) . . ?
N1 C11 H11A 118.8 . . ?
C15 C11 H11A 118.8 . . ?
N1 C12 C13 123.6(5) . . ?
N1 C12 H12 118.2 . . ?
C13 C12 H12 118.2 . . ?
C12 C13 C14 118.7(6) . . ?
C12 C13 H13 120.7 . . ?
C14 C13 H13 120.7 . . ?
C15 C14 C13 117.7(5) . . ?
C15 C14 C16 119.5(5) . . ?
C13 C14 C16 122.8(5) . . ?
C14 C15 C11 120.3(5) . . ?
C14 C15 H15 119.8 . . ?
C11 C15 H15 119.8 . . ?
C17 C16 C19 116.9(5) . . ?
C17 C16 C14 121.4(5) . . ?
C19 C16 C14 121.6(5) . . ?
C18 C17 C16 119.8(6) . . ?
C18 C17 H17 120.1 . . ?
C16 C17 H17 120.1 . . ?
N2 C18 C17 123.7(5) . . ?
N2 C18 H18 118.1 . . ?
C17 C18 H18 118.1 . . ?
C20 C19 C16 119.1(5) . . ?
C20 C19 H19 120.5 . . ?
C16 C19 H19 120.5 . . ?
N2 C20 C19 124.2(6) . . ?
N2 C20 H20 117.9 . . ?
C19 C20 H20 117.9 . . ?
O8 C21 O9 125.3(5) . . ?
O8 C21 C23 116.1(5) . . ?
O9 C21 C23 118.5(5) . . ?
C23 C22 C24 119.3(5) . . ?
C23 C22 H22 120.3 . . ?
C24 C22 H22 120.3 . . ?
C22 C23 C27 121.0(5) . . ?
C22 C23 C21 119.6(5) . . ?
C27 C23 C21 119.4(5) . . ?
C26 C24 C22 119.3(5) . . ?
C26 C24 C25 119.4(5) . . ?
C22 C24 C25 121.2(5) . . ?
O12 C25 O11 123.0(5) . . ?
O12 C25 C24 123.8(6) . . ?
O11 C25 C24 113.1(5) . . ?
C28 C26 C24 121.5(5) . . ?
C28 C26 H26 119.2 . . ?
C24 C26 H26 119.2 . . ?
C28 C27 C23 119.2(5) . . ?
C28 C27 H27 120.4 . . ?
C23 C27 H27 120.4 . . ?
O10 C28 C26 116.2(5) . . ?
O10 C28 C27 124.2(5) . . ?
C26 C28 C27 119.6(5) . . ?
O10 C29 C30 105.2(5) . . ?
O10 C29 H29A 110.7 . . ?
C30 C29 H29A 110.7 . . ?
O10 C29 H29B 110.7 . . ?
C30 C29 H29B 110.7 . . ?
H29A C29 H29B 108.8 . . ?
C29 C30 C31 116.4(5) . . ?
C29 C30 H30A 108.2 . . ?
C31 C30 H30A 108.2 . . ?
C29 C30 H30B 108.2 . . ?
C31 C30 H30B 108.2 . . ?
H30A C30 H30B 107.3 . . ?
C30 C31 C6 108.3(5) . 1_365 ?
C30 C31 H31A 110.0 . . ?
C6 C31 H31A 110.0 1_365 . ?
C30 C31 H31B 110.0 . . ?
C6 C31 H31B 110.0 1_365 . ?
H31A C31 H31B 108.4 . . ?

loop_
_geom_bond_atom_site_label_1
_geom_bond_atom_site_label_2
_geom_bond_distance
_geom_bond_site_symmetry_2
_geom_bond_publ_flag
Ni1 N1 2.058(4) 2_866 ?
Ni1 N1 2.058(4) . ?
Ni1 O5 2.090(4) 2_866 ?
Ni1 O5 2.090(4) . ?
Ni1 O4 2.136(3) 2_866 ?
Ni1 O4 2.136(3) . ?
Ni1 C10 2.449(5) 2_866 ?
Ni2 O8 2.031(3) . ?
Ni2 O8 2.031(3) 2_655 ?
Ni2 O7 2.084(4) 2_655 ?
Ni2 O7 2.084(4) . ?
Ni2 N2 2.133(4) 2_655 ?
Ni2 N2 2.133(4) . ?
N1 C12 1.336(8) . ?
N1 C11 1.341(7) . ?
N2 C20 1.329(7) . ?
N2 C18 1.348(7) . ?
O1 C1 1.317(8) . ?
O1 H1 0.8200 . ?
O2 C1 1.194(8) . ?
O3 C4 1.353(7) . ?
O3 C5 1.428(7) . ?
O4 C10 1.283(6) . ?
O5 C10 1.260(6) . ?
O7 H7B 0.8500 . ?
O7 H7D 0.8500 . ?
O8 C21 1.254(6) . ?
O9 C21 1.255(6) . ?
O10 C28 1.370(6) . ?
O10 C29 1.428(7) . ?
O11 C25 1.310(7) . ?
O11 H11 0.8200 . ?
O12 C25 1.191(7) . ?
O13 H13C 0.8500 . ?
O13 H13D 0.8499 . ?
C1 C2 1.493(8) . ?
C2 C3 1.391(8) . ?
C2 C9 1.385(8) . ?
C3 C4 1.398(8) . ?
C3 H3 0.9300 . ?
C4 C7 1.392(8) . ?
C5 C6 1.503(8) . ?
C5 H5A 0.9700 . ?
C5 H5B 0.9700 . ?
C6 C31 1.530(8) 1_745 ?
C6 H6A 0.9700 . ?
C6 H6B 0.9700 . ?
C7 C8 1.383(8) . ?
C7 H7A 0.9300 . ?
C8 C9 1.398(7) . ?
C8 C10 1.497(7) . ?
C9 H9 0.9300 . ?
C11 C15 1.386(8) . ?
C11 H11A 0.9300 . ?
C12 C13 1.383(8) . ?
C12 H12 0.9300 . ?
C13 C14 1.397(8) . ?
C13 H13 0.9300 . ?
C14 C15 1.370(8) . ?
C14 C16 1.478(8) . ?
C15 H15 0.9300 . ?
C16 C17 1.389(8) . ?
C16 C19 1.394(8) . ?
C17 C18 1.379(8) . ?
C17 H17 0.9300 . ?
C18 H18 0.9300 . ?
C19 C20 1.392(8) . ?
C19 H19 0.9300 . ?
C20 H20 0.9300 . ?
C21 C23 1.516(7) . ?
C22 C23 1.386(7) . ?
C22 C24 1.397(7) . ?
C22 H22 0.9300 . ?
C23 C27 1.396(7) . ?
C24 C26 1.381(8) . ?
C24 C25 1.482(7) . ?
C26 C28 1.380(8) . ?
C26 H26 0.9300 . ?
C27 C28 1.391(7) . ?
C27 H27 0.9300 . ?
C29 C30 1.507(7) . ?
C29 H29A 0.9700 . ?
C29 H29B 0.9700 . ?
C30 C31 1.524(8) . ?
C30 H30A 0.9700 . ?
C30 H30B 0.9700 . ?
C31 H31A 0.9700 . ?
C31 H31B 0.9700 . ?

loop_
_geom_hbond_atom_site_label_D
_geom_hbond_atom_site_label_H
_geom_hbond_atom_site_label_A
_geom_hbond_distance_DH
_geom_hbond_distance_HA
_geom_hbond_distance_DA
_geom_hbond_angle_DHA
_geom_hbond_site_symmetry_A
_geom_hbond_publ_flag
O13 H13D O10 0.85 2.13 2.977(6) 173.3 1_556 yes
O13 H13C O9 0.85 2.03 2.873(6) 173.1 2_566 yes
O11 H11 O4 0.82 1.87 2.659(5) 161.8 1_454 yes
O7 H7D O9 0.85 2.02 2.657(5) 130.7 . yes
O7 H7B O13 0.85 1.98 2.697(6) 141.3 1_544 yes
O1 H1 O7 0.82 1.98 2.727(5) 150.5 2_756 yes

loop_
_geom_torsion_atom_site_label_1
_geom_torsion_atom_site_label_2
_geom_torsion_atom_site_label_3
_geom_torsion_atom_site_label_4
_geom_torsion
_geom_torsion_site_symmetry_1
_geom_torsion_site_symmetry_2
_geom_torsion_site_symmetry_3
_geom_torsion_site_symmetry_4
_geom_torsion_publ_flag
O2 C1 C2 C3 -1.2(11) . . . . ?
O1 C1 C2 C3 177.5(6) . . . . ?
O2 C1 C2 C9 -179.7(7) . . . . ?
O1 C1 C2 C9 -0.9(10) . . . . ?
C9 C2 C3 C4 -0.3(10) . . . . ?
C1 C2 C3 C4 -178.8(6) . . . . ?
C5 O3 C4 C7 177.6(6) . . . . ?
C5 O3 C4 C3 -1.5(10) . . . . ?
C2 C3 C4 O3 179.9(6) . . . . ?
C2 C3 C4 C7 0.8(10) . . . . ?
C4 O3 C5 C6 -177.8(6) . . . . ?
O3 C5 C6 C31 176.7(5) . . . 1_745 ?
O3 C4 C7 C8 -179.7(6) . . . . ?
C3 C4 C7 C8 -0.6(10) . . . . ?
C4 C7 C8 C9 -0.2(9) . . . . ?
C4 C7 C8 C10 -179.9(5) . . . . ?
C3 C2 C9 C8 -0.5(9) . . . . ?
C1 C2 C9 C8 177.9(6) . . . . ?
C7 C8 C9 C2 0.7(9) . . . . ?
C10 C8 C9 C2 -179.6(5) . . . . ?
Ni1 O5 C10 O4 -3.7(5) . . . . ?
Ni1 O5 C10 C8 174.9(4) . . . . ?
Ni1 O4 C10 O5 3.6(5) . . . . ?
Ni1 O4 C10 C8 -175.0(4) . . . . ?
C7 C8 C10 O5 -10.4(8) . . . . ?
C9 C8 C10 O5 169.9(5) . . . . ?
C7 C8 C10 O4 168.2(5) . . . . ?
C9 C8 C10 O4 -11.5(8) . . . . ?
C12 N1 C11 C15 -1.9(9) . . . . ?
Ni1 N1 C11 C15 176.9(4) . . . . ?
C11 N1 C12 C13 1.0(9) . . . . ?
Ni1 N1 C12 C13 -177.7(5) . . . . ?
N1 C12 C13 C14 0.8(10) . . . . ?
C12 C13 C14 C15 -1.6(9) . . . . ?
C12 C13 C14 C16 177.6(5) . . . . ?
C13 C14 C15 C11 0.8(9) . . . . ?
C16 C14 C15 C11 -178.5(5) . . . . ?
N1 C11 C15 C14 1.1(9) . . . . ?
C15 C14 C16 C17 39.8(8) . . . . ?
C13 C14 C16 C17 -139.4(6) . . . . ?
C15 C14 C16 C19 -135.6(6) . . . . ?
C13 C14 C16 C19 45.2(8) . . . . ?
C19 C16 C17 C18 3.3(9) . . . . ?
C14 C16 C17 C18 -172.3(5) . . . . ?
C20 N2 C18 C17 -3.8(8) . . . . ?
Ni2 N2 C18 C17 162.3(5) . . . . ?
C16 C17 C18 N2 0.8(9) . . . . ?
C17 C16 C19 C20 -4.2(8) . . . . ?
C14 C16 C19 C20 171.4(5) . . . . ?
C18 N2 C20 C19 2.8(8) . . . . ?
Ni2 N2 C20 C19 -162.9(4) . . . . ?
C16 C19 C20 N2 1.2(9) . . . . ?
Ni2 O8 C21 O9 2.6(8) . . . . ?
Ni2 O8 C21 C23 -176.9(3) . . . . ?
C24 C22 C23 C27 -0.5(8) . . . . ?
C24 C22 C23 C21 177.6(5) . . . . ?
O8 C21 C23 C22 25.7(7) . . . . ?
O9 C21 C23 C22 -153.8(5) . . . . ?
O8 C21 C23 C27 -156.2(5) . . . . ?
O9 C21 C23 C27 24.4(7) . . . . ?
C23 C22 C24 C26 2.2(8) . . . . ?
C23 C22 C24 C25 -175.9(5) . . . . ?
C26 C24 C25 O12 9.8(10) . . . . ?
C22 C24 C25 O12 -172.2(7) . . . . ?
C26 C24 C25 O11 -171.5(6) . . . . ?
C22 C24 C25 O11 6.5(9) . . . . ?
C22 C24 C26 C28 -1.3(9) . . . . ?
C25 C24 C26 C28 176.8(6) . . . . ?
C22 C23 C27 C28 -2.0(8) . . . . ?
C21 C23 C27 C28 179.9(5) . . . . ?
C29 O10 C28 C26 -175.6(5) . . . . ?
C29 O10 C28 C27 6.0(9) . . . . ?
C24 C26 C28 O10 -179.8(5) . . . . ?
C24 C26 C28 C27 -1.3(9) . . . . ?
C23 C27 C28 O10 -178.7(5) . . . . ?
C23 C27 C28 C26 2.9(9) . . . . ?
C28 O10 C29 C30 179.3(5) . . . . ?
O10 C29 C30 C31 178.1(5) . . . . ?
C29 C30 C31 C6 -174.5(6) . . . 1_365 ?
